data_7126755
loop_
_publ_author_name
'Fuku, Kentaro'
'Miyata, Momoka'
'Takaishi, Shinya'
'Yoshida, Takefumi'
'Yamashita, Masahiro'
'Hoshino, Norihisa'
'Akutagawa, Tomoyuki'
'Ohtsu, Hiroyoshi'
'Kawano, Masaki'
'Iguchi, Hiroaki'

_publ_section_title
;
 Emergence of electrical conductivity in a flexible coordination polymer
 by using chemical reduction.
;
_journal_issue 61
_journal_name_full 'Chemical communications (Cambridge, England)'
_journal_page_first 8619
_journal_page_last 8622
_journal_paper_doi 10.1039/d0cc03062g
_journal_volume 56
_journal_year 2020
_chemical_formula_moiety 'C56 H40 Cu N10 O14, 2(C H Cl3)'
_chemical_formula_sum 'C58 H42 Cl6 Cu N10 O14'
_chemical_formula_weight 1379.25
_space_group_crystal_system triclinic
_space_group_IT_number 2
_space_group_name_Hall '-P 1'
_space_group_name_H-M_alt 'P -1'
_atom_sites_solution_hydrogens geom
_atom_sites_solution_primary direct
_atom_sites_solution_secondary difmap
_audit_creation_method SHELXL-2018/3
_audit_update_record
;
2020-04-27 deposited with the CCDC.	2020-06-22 downloaded from the CCDC.
;
_cell_angle_alpha 104.709(7)
_cell_angle_beta 98.483(7)
_cell_angle_gamma 101.948(7)
_cell_formula_units_Z 1
_cell_length_a 11.189(4)
_cell_length_b 11.495(5)
_cell_length_c 11.892(5)
_cell_measurement_reflns_used 2589
_cell_measurement_temperature 296(2)
_cell_measurement_theta_max 26.69
_cell_measurement_theta_min 2.32
_cell_volume 1414.6(10)
_computing_cell_refinement 'Bruker SAINT'
_computing_data_collection 'Bruker APEX2'
_computing_data_reduction 'Bruker SAINT'
_computing_molecular_graphics 'Yadokari-XG (Wakita, Nemoto et al., 2009)'
_computing_publication_material 'Yadokari-XG (Wakita, Nemoto et al., 2009)'
_computing_structure_refinement 'SHELXL-2018/3 (Sheldrick, 2018)'
_computing_structure_solution 'SHELXS-97 (Sheldrick 2008)'
_diffrn_ambient_temperature 296(2)
_diffrn_measured_fraction_theta_full 0.995
_diffrn_measured_fraction_theta_max 0.983
_diffrn_measurement_device_type 'Bruker APEX-II CCD'
_diffrn_measurement_method 'phi and omega scans'
_diffrn_radiation_monochromator graphite
_diffrn_radiation_type MoK\a
_diffrn_radiation_wavelength 0.71073
_diffrn_reflns_av_R_equivalents 0.0439
_diffrn_reflns_av_unetI/netI 0.0692
_diffrn_reflns_Laue_measured_fraction_full 0.995
_diffrn_reflns_Laue_measured_fraction_max 0.983
_diffrn_reflns_limit_h_max 14
_diffrn_reflns_limit_h_min -14
_diffrn_reflns_limit_k_max 14
_diffrn_reflns_limit_k_min -14
_diffrn_reflns_limit_l_max 15
_diffrn_reflns_limit_l_min -15
_diffrn_reflns_number 13147
_diffrn_reflns_point_group_measured_fraction_full 0.995
_diffrn_reflns_point_group_measured_fraction_max 0.983
_diffrn_reflns_theta_full 25.242
_diffrn_reflns_theta_max 26.881
_diffrn_reflns_theta_min 1.811
_diffrn_source 'fine-focus sealed tube'
_exptl_absorpt_coefficient_mu 0.749
_exptl_absorpt_correction_T_max 0.964
_exptl_absorpt_correction_T_min 0.840
_exptl_absorpt_correction_type multi-scan
_exptl_absorpt_process_details SADABS-2012/1
_exptl_crystal_colour purple
_exptl_crystal_density_diffrn 1.619
_exptl_crystal_description prism
_exptl_crystal_F_000 703
_exptl_crystal_size_max 0.270
_exptl_crystal_size_mid 0.090
_exptl_crystal_size_min 0.050
_refine_diff_density_max 2.082
_refine_diff_density_min -1.178
_refine_diff_density_rms 0.133
_refine_ls_extinction_method none
_refine_ls_goodness_of_fit_ref 1.051
_refine_ls_hydrogen_treatment constr
_refine_ls_matrix_type full
_refine_ls_number_parameters 403
_refine_ls_number_reflns 5989
_refine_ls_number_restraints 0
_refine_ls_restrained_S_all 1.051
_refine_ls_R_factor_all 0.1010
_refine_ls_R_factor_gt 0.0686
_refine_ls_shift/su_max 0.000
_refine_ls_shift/su_mean 0.000
_refine_ls_structure_factor_coef Fsqd
_refine_ls_weighting_details 'w=1/[\s^2^(Fo^2^)+(0.1139P)^2^+3.8345P] where P=(Fo^2^+2Fc^2^)/3'
_refine_ls_weighting_scheme calc
_refine_ls_wR_factor_gt 0.1942
_refine_ls_wR_factor_ref 0.2148
_reflns_Friedel_coverage 0.000
_reflns_number_gt 4259
_reflns_number_total 5989
_reflns_threshold_expression 'I > 2\s(I)'
_cod_data_source_file d0cc03062g3.cif
_cod_data_source_block 1Cu
_cod_depositor_comments 'Adding full bibliography for 7126755.cif.'
_cod_database_code 7126755
_shelx_shelxl_version_number 2018/3
_shelx_space_group_comment
;
The symmetry employed for this shelxl refinement is uniquely defined
by the following loop, which should always be used as a source of
symmetry information in preference to the above space-group names.
They are only intended as comments.
;
_shelx_estimated_absorpt_t_min 0.823
_shelx_estimated_absorpt_t_max 0.964
_exptl_absorpt_special_details
;
SADABS-2012/1 - Bruker AXS area detector scaling and absorption correction.
wR2(int) was 0.0815 before and 0.0419 after correction.
;

loop_
_space_group_symop_operation_xyz
'x, y, z'
'-x, -y, -z'

loop_
_atom_site_label
_atom_site_type_symbol
_atom_site_fract_x
_atom_site_fract_y
_atom_site_fract_z
_atom_site_U_iso_or_equiv
_atom_site_adp_type
_atom_site_occupancy
_atom_site_site_symmetry_order
_atom_site_calc_flag
_atom_site_refinement_flags_posn
_atom_site_refinement_flags_adp
_atom_site_refinement_flags_occupancy
_atom_site_disorder_assembly
_atom_site_disorder_group
C1 C 0.4468(4) 0.5167(4) 0.1205(4) 0.0179(10) Uani 1 1 d . . . . .
H1 H 0.494528 0.598595 0.142870 0.022 Uiso 1 1 calc R U . . .
C2 C 0.3282(4) 0.4848(4) 0.0524(4) 0.0141(9) Uani 1 1 d . . . . .
C3 C 0.2538(4) 0.3607(4) 0.0214(4) 0.0129(9) Uani 1 1 d . . . . .
C4 C 0.1313(4) 0.3281(4) -0.0468(4) 0.0142(9) Uani 1 1 d . . . . .
C5 C 0.0591(4) 0.2070(4) -0.0748(4) 0.0175(10) Uani 1 1 d . . . . .
H2 H -0.022432 0.185472 -0.118431 0.021 Uiso 1 1 calc R U . . .
C6 C 0.1080(4) 0.1173(4) -0.0380(4) 0.0178(10) Uani 1 1 d . . . . .
H3 H 0.058887 0.036143 -0.057831 0.021 Uiso 1 1 calc R U . . .
C7 C 0.2273(4) 0.1475(4) 0.0269(4) 0.0135(9) Uani 1 1 d . . . . .
C8 C 0.3026(4) 0.2705(4) 0.0581(4) 0.0115(9) Uani 1 1 d . . . . .
C9 C 0.4262(4) 0.3037(4) 0.1251(4) 0.0147(9) Uani 1 1 d . . . . .
C10 C 0.4968(5) 0.4252(4) 0.1569(4) 0.0191(10) Uani 1 1 d . . . . .
H4 H 0.577506 0.447202 0.202536 0.023 Uiso 1 1 calc R U . . .
C11 C 0.2784(4) 0.5794(4) 0.0096(4) 0.0159(9) Uani 1 1 d . . . . .
C12 C 0.0806(5) 0.4205(4) -0.0923(4) 0.0176(10) Uani 1 1 d . . . . .
O1 O 0.3389(3) 0.6870(3) 0.0345(4) 0.0274(9) Uani 1 1 d . . . . .
N1 N 0.1595(4) 0.5394(3) -0.0639(3) 0.0154(8) Uani 1 1 d . . . . .
O2 O -0.0244(3) 0.3950(3) -0.1520(3) 0.0229(8) Uani 1 1 d . . . . .
C13 C 0.4800(4) 0.2063(4) 0.1564(4) 0.0163(10) Uani 1 1 d . . . . .
C14 C 0.2785(4) 0.0505(4) 0.0645(4) 0.0152(9) Uani 1 1 d . . . . .
O3 O 0.5878(3) 0.2268(3) 0.2078(4) 0.0261(8) Uani 1 1 d . . . . .
N2 N 0.4032(3) 0.0857(3) 0.1231(3) 0.0129(8) Uani 1 1 d . . . . .
O4 O 0.2148(3) -0.0550(3) 0.0445(3) 0.0227(8) Uani 1 1 d . . . . .
C15 C 0.1136(5) 0.6284(4) -0.1179(4) 0.0187(10) Uani 1 1 d . . . . .
H5 H 0.159740 0.712617 -0.072607 0.022 Uiso 1 1 calc R U . . .
H6 H 0.025997 0.620345 -0.116042 0.022 Uiso 1 1 calc R U . . .
C16 C 0.1300(5) 0.6033(4) -0.2468(4) 0.0167(10) Uani 1 1 d . . . . .
H7 H 0.216569 0.604160 -0.248435 0.020 Uiso 1 1 calc R U . . .
H8 H 0.079062 0.520874 -0.292618 0.020 Uiso 1 1 calc R U . . .
C17 C 0.0943(4) 0.6965(4) -0.3045(4) 0.0144(9) Uani 1 1 d . . . . .
C18 C 0.1510(5) 0.8233(4) -0.2579(5) 0.0230(11) Uani 1 1 d . . . . .
H9 H 0.209150 0.852840 -0.186085 0.028 Uiso 1 1 calc R U . . .
C19 C 0.1214(5) 0.9056(4) -0.3174(5) 0.0214(11) Uani 1 1 d . . . . .
H10 H 0.161795 0.989549 -0.284443 0.026 Uiso 1 1 calc R U . . .
N3 N 0.0370(4) 0.8703(3) -0.4206(3) 0.0132(8) Uani 1 1 d . . . . .
C20 C -0.0185(5) 0.7480(4) -0.4653(5) 0.0206(10) Uani 1 1 d . . . . .
H11 H -0.076693 0.720921 -0.536975 0.025 Uiso 1 1 calc R U . . .
C21 C 0.0060(5) 0.6605(4) -0.4107(4) 0.0199(10) Uani 1 1 d . . . . .
H12 H -0.036620 0.577208 -0.444810 0.024 Uiso 1 1 calc R U . . .
C22 C 0.4595(5) -0.0137(4) 0.1479(4) 0.0171(10) Uani 1 1 d . . . . .
H13 H 0.538940 -0.005533 0.123223 0.021 Uiso 1 1 calc R U . . .
H14 H 0.405248 -0.093763 0.100059 0.021 Uiso 1 1 calc R U . . .
C23 C 0.4813(4) -0.0121(4) 0.2784(4) 0.0167(10) Uani 1 1 d . . . . .
H15 H 0.510422 -0.084349 0.285147 0.020 Uiso 1 1 calc R U . . .
H16 H 0.546732 0.061365 0.324623 0.020 Uiso 1 1 calc R U . . .
C24 C 0.3666(4) -0.0122(4) 0.3306(4) 0.0164(10) Uani 1 1 d . . . . .
C25 C 0.2687(5) -0.1178(4) 0.3043(4) 0.0185(10) Uani 1 1 d . . . . .
H17 H 0.272429 -0.192409 0.253117 0.022 Uiso 1 1 calc R U . . .
C26 C 0.1657(4) -0.1111(4) 0.3546(4) 0.0158(9) Uani 1 1 d . . . . .
H18 H 0.102034 -0.183324 0.337611 0.019 Uiso 1 1 calc R U . . .
N4 N 0.1529(3) -0.0062(3) 0.4266(3) 0.0137(8) Uani 1 1 d . . . . .
C27 C 0.2479(5) 0.0947(4) 0.4522(5) 0.0223(11) Uani 1 1 d . . . . .
H19 H 0.241791 0.168575 0.502887 0.027 Uiso 1 1 calc R U . . .
C28 C 0.3546(5) 0.0949(5) 0.4072(5) 0.0230(11) Uani 1 1 d . . . . .
H20 H 0.418637 0.167519 0.428538 0.028 Uiso 1 1 calc R U . . .
O5 O 0.1224(3) 0.1697(3) 0.6749(3) 0.0171(7) Uani 1 1 d . . . . .
O6 O 0.2523(4) 0.3497(3) 0.7219(4) 0.0411(11) Uani 1 1 d . . . . .
O7 O 0.3126(3) 0.1982(3) 0.7693(4) 0.0302(9) Uani 1 1 d . . . . .
N5 N 0.2313(4) 0.2391(4) 0.7222(4) 0.0178(8) Uani 1 1 d . . . . .
C29 C 0.3364(6) 0.5339(6) 0.4019(6) 0.0403(15) Uani 1 1 d . . . . .
H21 H 0.413687 0.562631 0.376302 0.048 Uiso 1 1 calc R U . A 1
Cl1 Cl 0.21280(15) 0.55423(15) 0.30662(14) 0.0386(4) Uani 1 1 d . . . B 1
Cl2 Cl 0.31703(19) 0.37466(18) 0.3909(2) 0.0568(5) Uani 1 1 d . . . C 1
Cl3 Cl 0.35137(17) 0.6217(2) 0.54731(16) 0.0556(5) Uani 1 1 d . . . D 1
Cu1 Cu 0.000000 0.000000 0.500000 0.0116(2) Uani 1 2 d S . P . .

loop_
_atom_site_aniso_label
_atom_site_aniso_U_11
_atom_site_aniso_U_22
_atom_site_aniso_U_33
_atom_site_aniso_U_23
_atom_site_aniso_U_13
_atom_site_aniso_U_12
C1 0.020(2) 0.009(2) 0.023(3) 0.0052(18) 0.003(2) -0.0017(18)
C2 0.020(2) 0.010(2) 0.012(2) 0.0045(17) 0.0025(18) 0.0026(18)
C3 0.018(2) 0.011(2) 0.011(2) 0.0043(17) 0.0033(18) 0.0037(17)
C4 0.018(2) 0.012(2) 0.014(2) 0.0060(18) 0.0037(18) 0.0043(18)
C5 0.015(2) 0.016(2) 0.020(2) 0.0060(19) -0.0003(19) 0.0008(18)
C6 0.020(2) 0.013(2) 0.021(3) 0.0080(19) 0.004(2) 0.0001(18)
C7 0.016(2) 0.011(2) 0.014(2) 0.0057(17) 0.0035(18) 0.0022(17)
C8 0.019(2) 0.0076(19) 0.009(2) 0.0048(16) 0.0046(17) 0.0005(17)
C9 0.018(2) 0.011(2) 0.015(2) 0.0057(18) 0.0038(18) 0.0023(17)
C10 0.019(2) 0.016(2) 0.018(2) 0.0047(19) -0.0007(19) -0.0012(19)
C11 0.021(2) 0.012(2) 0.016(2) 0.0062(18) 0.0040(19) 0.0054(18)
C12 0.022(3) 0.018(2) 0.015(2) 0.0072(19) 0.0047(19) 0.0047(19)
O1 0.032(2) 0.0087(16) 0.039(2) 0.0086(15) 0.0000(17) 0.0022(15)
N1 0.024(2) 0.0098(18) 0.015(2) 0.0057(15) 0.0038(16) 0.0071(16)
O2 0.0201(18) 0.0227(18) 0.029(2) 0.0139(16) 0.0022(15) 0.0062(15)
C13 0.021(2) 0.013(2) 0.017(2) 0.0067(18) 0.0053(19) 0.0048(18)
C14 0.018(2) 0.014(2) 0.013(2) 0.0047(18) 0.0043(18) 0.0004(18)
O3 0.0147(18) 0.0211(18) 0.042(2) 0.0170(16) -0.0033(16) 0.0005(14)
N2 0.0133(19) 0.0104(18) 0.016(2) 0.0054(15) 0.0017(15) 0.0036(15)
O4 0.0253(19) 0.0097(16) 0.031(2) 0.0089(14) -0.0014(15) 0.0012(14)
C15 0.027(3) 0.014(2) 0.020(3) 0.0097(19) 0.006(2) 0.0087(19)
C16 0.019(2) 0.011(2) 0.023(3) 0.0096(19) 0.005(2) 0.0048(18)
C17 0.017(2) 0.013(2) 0.018(2) 0.0078(18) 0.0076(19) 0.0075(18)
C18 0.025(3) 0.018(2) 0.023(3) 0.009(2) -0.009(2) 0.004(2)
C19 0.023(3) 0.011(2) 0.027(3) 0.006(2) 0.000(2) 0.0018(19)
N3 0.0156(19) 0.0116(18) 0.0144(19) 0.0061(15) 0.0039(15) 0.0047(15)
C20 0.027(3) 0.013(2) 0.021(3) 0.0070(19) 0.000(2) 0.004(2)
C21 0.027(3) 0.012(2) 0.020(3) 0.0049(19) 0.004(2) 0.0039(19)
C22 0.021(2) 0.012(2) 0.023(3) 0.0071(19) 0.011(2) 0.0072(19)
C23 0.014(2) 0.019(2) 0.021(2) 0.0116(19) 0.0034(19) 0.0049(18)
C24 0.014(2) 0.020(2) 0.021(2) 0.014(2) 0.0041(19) 0.0065(19)
C25 0.023(3) 0.012(2) 0.021(3) 0.0033(19) 0.004(2) 0.0081(19)
C26 0.017(2) 0.013(2) 0.017(2) 0.0051(18) 0.0028(19) 0.0026(18)
N4 0.0141(19) 0.0109(18) 0.017(2) 0.0078(15) 0.0028(15) 0.0006(15)
C27 0.026(3) 0.014(2) 0.028(3) 0.004(2) 0.013(2) 0.004(2)
C28 0.022(3) 0.014(2) 0.032(3) 0.007(2) 0.010(2) -0.0006(19)
O5 0.0170(17) 0.0120(15) 0.0175(17) 0.0022(13) 0.0002(13) -0.0012(13)
O6 0.038(2) 0.0145(19) 0.061(3) 0.0177(19) -0.014(2) -0.0074(17)
O7 0.0198(19) 0.027(2) 0.042(2) 0.0092(17) -0.0027(17) 0.0089(16)
N5 0.022(2) 0.0128(19) 0.015(2) 0.0012(16) 0.0014(17) 0.0012(16)
C29 0.029(3) 0.048(4) 0.046(4) 0.017(3) 0.009(3) 0.010(3)
Cl1 0.0375(8) 0.0422(9) 0.0387(9) 0.0177(7) 0.0061(7) 0.0099(7)
Cl2 0.0592(12) 0.0573(11) 0.0781(14) 0.0390(10) 0.0320(10) 0.0314(9)
Cl3 0.0433(10) 0.0749(13) 0.0369(9) 0.0079(9) 0.0054(8) 0.0024(9)
Cu1 0.0130(4) 0.0094(4) 0.0165(4) 0.0085(3) 0.0051(3) 0.0046(3)

loop_
_atom_type_symbol
_atom_type_description
_atom_type_scat_dispersion_real
_atom_type_scat_dispersion_imag
_atom_type_scat_source
C C 0.0033 0.0016 'International Tables Vol C Tables 4.2.6.8 and 6.1.1.4'
H H 0.0000 0.0000 'International Tables Vol C Tables 4.2.6.8 and 6.1.1.4'
N N 0.0061 0.0033 'International Tables Vol C Tables 4.2.6.8 and 6.1.1.4'
O O 0.0106 0.0060 'International Tables Vol C Tables 4.2.6.8 and 6.1.1.4'
Cu Cu 0.3201 1.2651 'International Tables Vol C Tables 4.2.6.8 and 6.1.1.4'
Cl Cl 0.1484 0.1585 'International Tables Vol C Tables 4.2.6.8 and 6.1.1.4'

loop_
_geom_angle_atom_site_label_1
_geom_angle_atom_site_label_2
_geom_angle_atom_site_label_3
_geom_angle
_geom_angle_site_symmetry_1
_geom_angle_site_symmetry_3
_geom_angle_publ_flag
C2 C1 C10 120.2(4) . . ?
C1 C2 C3 120.0(4) . . ?
C1 C2 C11 120.1(4) . . ?
C3 C2 C11 120.0(4) . . ?
C8 C3 C4 120.0(4) . . ?
C8 C3 C2 119.9(4) . . ?
C4 C3 C2 120.1(4) . . ?
C5 C4 C3 119.5(4) . . ?
C5 C4 C12 119.8(4) . . ?
C3 C4 C12 120.7(4) . . ?
C4 C5 C6 120.4(4) . . ?
C7 C6 C5 120.6(4) . . ?
C6 C7 C8 120.2(4) . . ?
C6 C7 C14 120.0(4) . . ?
C8 C7 C14 119.8(4) . . ?
C3 C8 C9 119.6(4) . . ?
C3 C8 C7 119.3(4) . . ?
C9 C8 C7 121.1(4) . . ?
C10 C9 C8 120.0(4) . . ?
C10 C9 C13 120.7(4) . . ?
C8 C9 C13 119.2(4) . . ?
C9 C10 C1 120.3(4) . . ?
O1 C11 N1 120.7(4) . . ?
O1 C11 C2 122.1(4) . . ?
N1 C11 C2 117.1(4) . . ?
O2 C12 N1 120.9(4) . . ?
O2 C12 C4 122.3(4) . . ?
N1 C12 C4 116.8(4) . . ?
C12 N1 C11 125.0(4) . . ?
C12 N1 C15 116.9(4) . . ?
C11 N1 C15 118.0(4) . . ?
O3 C13 N2 119.3(4) . . ?
O3 C13 C9 122.8(4) . . ?
N2 C13 C9 117.9(4) . . ?
O4 C14 N2 121.3(4) . . ?
O4 C14 C7 121.9(4) . . ?
N2 C14 C7 116.9(4) . . ?
C14 N2 C13 124.8(4) . . ?
C14 N2 C22 117.3(4) . . ?
C13 N2 C22 117.8(4) . . ?
N1 C15 C16 110.2(4) . . ?
C17 C16 C15 113.1(4) . . ?
C18 C17 C21 116.1(4) . . ?
C18 C17 C16 122.1(4) . . ?
C21 C17 C16 121.7(4) . . ?
C19 C18 C17 120.5(5) . . ?
N3 C19 C18 123.3(4) . . ?
C20 N3 C19 116.4(4) . . ?
C20 N3 Cu1 123.7(3) . 1_564 ?
C19 N3 Cu1 119.9(3) . 1_564 ?
N3 C20 C21 123.6(5) . . ?
C20 C21 C17 120.2(4) . . ?
N2 C22 C23 114.4(4) . . ?
C24 C23 C22 113.7(4) . . ?
C28 C24 C25 117.0(4) . . ?
C28 C24 C23 120.5(4) . . ?
C25 C24 C23 122.5(4) . . ?
C26 C25 C24 119.5(4) . . ?
N4 C26 C25 123.4(4) . . ?
C27 N4 C26 116.7(4) . . ?
C27 N4 Cu1 120.9(3) . . ?
C26 N4 Cu1 122.4(3) . . ?
N4 C27 C28 123.3(5) . . ?
C27 C28 C24 120.1(4) . . ?
O7 N5 O6 121.5(4) . . ?
O7 N5 O5 120.5(4) . . ?
O6 N5 O5 117.9(4) . . ?
Cl3 C29 Cl1 111.5(4) . . ?
Cl3 C29 Cl2 111.2(4) . . ?
Cl1 C29 Cl2 110.4(4) . . ?
N3 Cu1 N3 180.0 2_565 1_546 ?
N3 Cu1 N4 90.37(15) 2_565 . ?
N3 Cu1 N4 89.63(15) 1_546 . ?
N3 Cu1 N4 89.63(15) 2_565 2_556 ?
N3 Cu1 N4 90.37(15) 1_546 2_556 ?
N4 Cu1 N4 180.0 . 2_556 ?

loop_
_geom_bond_atom_site_label_1
_geom_bond_atom_site_label_2
_geom_bond_distance
_geom_bond_site_symmetry_2
_geom_bond_publ_flag
C1 C2 1.372(7) . ?
C1 C10 1.418(7) . ?
C2 C3 1.420(6) . ?
C2 C11 1.483(6) . ?
C3 C8 1.399(6) . ?
C3 C4 1.407(7) . ?
C4 C5 1.385(6) . ?
C4 C12 1.482(6) . ?
C5 C6 1.396(6) . ?
C6 C7 1.366(7) . ?
C7 C8 1.413(6) . ?
C7 C14 1.487(6) . ?
C8 C9 1.412(7) . ?
C9 C10 1.380(6) . ?
C9 C13 1.476(6) . ?
C11 O1 1.218(6) . ?
C11 N1 1.394(6) . ?
C12 O2 1.215(6) . ?
C12 N1 1.393(6) . ?
N1 C15 1.475(6) . ?
C13 O3 1.216(6) . ?
C13 N2 1.394(6) . ?
C14 O4 1.217(6) . ?
C14 N2 1.391(6) . ?
N2 C22 1.485(6) . ?
C15 C16 1.532(7) . ?
C16 C17 1.499(6) . ?
C17 C18 1.392(7) . ?
C17 C21 1.392(7) . ?
C18 C19 1.380(7) . ?
C19 N3 1.345(6) . ?
N3 C20 1.344(6) . ?
N3 Cu1 2.035(4) 1_564 ?
C20 C21 1.380(7) . ?
C22 C23 1.529(7) . ?
C23 C24 1.506(6) . ?
C24 C28 1.378(7) . ?
C24 C25 1.387(7) . ?
C25 C26 1.382(7) . ?
C26 N4 1.339(6) . ?
N4 C27 1.335(6) . ?
N4 Cu1 2.037(4) . ?
C27 C28 1.378(7) . ?
O5 N5 1.267(5) . ?
O6 N5 1.246(5) . ?
O7 N5 1.234(5) . ?
C29 Cl3 1.730(7) . ?
C29 Cl1 1.748(7) . ?
C29 Cl2 1.767(7) . ?

loop_
_geom_torsion_atom_site_label_1
_geom_torsion_atom_site_label_2
_geom_torsion_atom_site_label_3
_geom_torsion_atom_site_label_4
_geom_torsion
_geom_torsion_site_symmetry_1
_geom_torsion_site_symmetry_2
_geom_torsion_site_symmetry_3
_geom_torsion_site_symmetry_4
_geom_torsion_publ_flag
C10 C1 C2 C3 2.0(7) . . . . ?
C10 C1 C2 C11 -177.1(4) . . . . ?
C1 C2 C3 C8 -1.4(7) . . . . ?
C11 C2 C3 C8 177.7(4) . . . . ?
C1 C2 C3 C4 178.9(4) . . . . ?
C11 C2 C3 C4 -2.0(7) . . . . ?
C8 C3 C4 C5 1.3(7) . . . . ?
C2 C3 C4 C5 -179.0(4) . . . . ?
C8 C3 C4 C12 -176.5(4) . . . . ?
C2 C3 C4 C12 3.2(7) . . . . ?
C3 C4 C5 C6 -1.3(7) . . . . ?
C12 C4 C5 C6 176.5(4) . . . . ?
C4 C5 C6 C7 0.5(7) . . . . ?
C5 C6 C7 C8 0.3(7) . . . . ?
C5 C6 C7 C14 -179.4(4) . . . . ?
C4 C3 C8 C9 179.1(4) . . . . ?
C2 C3 C8 C9 -0.6(7) . . . . ?
C4 C3 C8 C7 -0.5(7) . . . . ?
C2 C3 C8 C7 179.8(4) . . . . ?
C6 C7 C8 C3 -0.3(7) . . . . ?
C14 C7 C8 C3 179.4(4) . . . . ?
C6 C7 C8 C9 -179.9(4) . . . . ?
C14 C7 C8 C9 -0.2(7) . . . . ?
C3 C8 C9 C10 2.0(7) . . . . ?
C7 C8 C9 C10 -178.4(4) . . . . ?
C3 C8 C9 C13 -175.8(4) . . . . ?
C7 C8 C9 C13 3.8(7) . . . . ?
C8 C9 C10 C1 -1.4(7) . . . . ?
C13 C9 C10 C1 176.3(4) . . . . ?
C2 C1 C10 C9 -0.6(7) . . . . ?
C1 C2 C11 O1 -1.2(7) . . . . ?
C3 C2 C11 O1 179.7(5) . . . . ?
C1 C2 C11 N1 177.0(4) . . . . ?
C3 C2 C11 N1 -2.1(7) . . . . ?
C5 C4 C12 O2 1.7(7) . . . . ?
C3 C4 C12 O2 179.5(5) . . . . ?
C5 C4 C12 N1 -178.1(4) . . . . ?
C3 C4 C12 N1 -0.3(7) . . . . ?
O2 C12 N1 C11 176.0(4) . . . . ?
C4 C12 N1 C11 -4.2(7) . . . . ?
O2 C12 N1 C15 -5.1(7) . . . . ?
C4 C12 N1 C15 174.7(4) . . . . ?
O1 C11 N1 C12 -176.4(5) . . . . ?
C2 C11 N1 C12 5.3(7) . . . . ?
O1 C11 N1 C15 4.7(7) . . . . ?
C2 C11 N1 C15 -173.5(4) . . . . ?
C10 C9 C13 O3 -2.1(8) . . . . ?
C8 C9 C13 O3 175.6(5) . . . . ?
C10 C9 C13 N2 179.1(4) . . . . ?
C8 C9 C13 N2 -3.1(6) . . . . ?
C6 C7 C14 O4 -4.0(7) . . . . ?
C8 C7 C14 O4 176.3(4) . . . . ?
C6 C7 C14 N2 175.7(4) . . . . ?
C8 C7 C14 N2 -4.1(6) . . . . ?
O4 C14 N2 C13 -175.5(4) . . . . ?
C7 C14 N2 C13 4.9(7) . . . . ?
O4 C14 N2 C22 6.9(7) . . . . ?
C7 C14 N2 C22 -172.7(4) . . . . ?
O3 C13 N2 C14 179.8(4) . . . . ?
C9 C13 N2 C14 -1.4(7) . . . . ?
O3 C13 N2 C22 -2.6(7) . . . . ?
C9 C13 N2 C22 176.2(4) . . . . ?
C12 N1 C15 C16 -79.2(5) . . . . ?
C11 N1 C15 C16 99.8(5) . . . . ?
N1 C15 C16 C17 -175.6(4) . . . . ?
C15 C16 C17 C18 58.0(6) . . . . ?
C15 C16 C17 C21 -124.6(5) . . . . ?
C21 C17 C18 C19 -1.6(7) . . . . ?
C16 C17 C18 C19 175.9(5) . . . . ?
C17 C18 C19 N3 0.9(8) . . . . ?
C18 C19 N3 C20 -0.4(7) . . . . ?
C18 C19 N3 Cu1 179.6(4) . . . 1_564 ?
C19 N3 C20 C21 0.6(7) . . . . ?
Cu1 N3 C20 C21 -179.4(4) 1_564 . . . ?
N3 C20 C21 C17 -1.4(8) . . . . ?
C18 C17 C21 C20 1.8(7) . . . . ?
C16 C17 C21 C20 -175.7(5) . . . . ?
C14 N2 C22 C23 -106.6(5) . . . . ?
C13 N2 C22 C23 75.5(5) . . . . ?
N2 C22 C23 C24 53.1(5) . . . . ?
C22 C23 C24 C28 -104.6(5) . . . . ?
C22 C23 C24 C25 74.9(6) . . . . ?
C28 C24 C25 C26 0.1(7) . . . . ?
C23 C24 C25 C26 -179.5(4) . . . . ?
C24 C25 C26 N4 1.7(7) . . . . ?
C25 C26 N4 C27 -2.1(7) . . . . ?
C25 C26 N4 Cu1 -179.7(4) . . . . ?
C26 N4 C27 C28 0.9(7) . . . . ?
Cu1 N4 C27 C28 178.5(4) . . . . ?
N4 C27 C28 C24 0.8(8) . . . . ?
C25 C24 C28 C27 -1.2(7) . . . . ?
C23 C24 C28 C27 178.3(5) . . . . ?
